data_2238824
loop_
_publ_author_name
'Liu, Feng-Yi'
'Zhang, Ming-Hui'
'Kou, Jun-Feng'

_publ_section_title
;
 (2,2'-Bipyridine-\k^2^<i>N</i>,<i>N</i>')bis(nitrato-\k^2^<i>O</i>,<i>O</i>')copper(II)
;
_journal_issue 11
_journal_name_full 'Acta Crystallographica Section E'
_journal_page_first m609
_journal_paper_doi 10.1107/S1600536813028201
_journal_volume 69
_journal_year 2013
_chemical_formula_iupac '[Cu (N O3)2 (C10 H8 N2)]'
_chemical_formula_moiety 'C10 H8 Cu N4 O6'
_chemical_formula_sum 'C10 H8 Cu N4 O6'
_chemical_formula_weight 343.74
_chemical_name_systematic (2,2'-Bipyridine-\k^2^<i>N</i>,<i>N</i>')bis(nitrato-\k^2^<i>O</i>,<i>O</i>')copper(II)
_space_group_IT_number 14
_symmetry_cell_setting monoclinic
_symmetry_space_group_name_Hall '-P 2ybc'
_symmetry_space_group_name_H-M 'P 1 21/c 1'
_atom_sites_solution_hydrogens geom
_atom_sites_solution_primary direct
_atom_sites_solution_secondary difmap
_audit_creation_method SHELXL-97
_cell_angle_alpha 90.00
_cell_angle_beta 121.39(2)
_cell_angle_gamma 90.00
_cell_formula_units_Z 4
_cell_length_a 8.4282(17)
_cell_length_b 11.132(2)
_cell_length_c 16.140(5)
_cell_measurement_reflns_used 2955
_cell_measurement_temperature 293(2)
_cell_measurement_theta_max 27.48
_cell_measurement_theta_min 3.03
_cell_volume 1292.7(6)
_computing_cell_refinement 'CrystalStructure (Rigaku/MSC, 2006)'
_computing_data_collection 'CrystalStructure (Rigaku/MSC, 2006)'
_computing_data_reduction 'CrystalStructure (Rigaku/MSC, 2006)'
_computing_molecular_graphics 'DIAMOND (Brandenburg, 1999)'
_computing_publication_material 'SHELXTL (Sheldrick, 2008)'
_computing_structure_refinement 'SHELXTL (Sheldrick, 2008)'
_computing_structure_solution 'SHELXTL (Sheldrick, 2008)'
_diffrn_ambient_temperature 293(2)
_diffrn_measured_fraction_theta_full 0.998
_diffrn_measured_fraction_theta_max 0.998
_diffrn_measurement_device_type 'Rigaku MM007-HF CCD (Saturn 724+)'
_diffrn_measurement_method '\w scans at fixed \c = 45\%'
_diffrn_radiation_monochromator Confocal
_diffrn_radiation_source 'rotating anode'
_diffrn_radiation_type MoK\a
_diffrn_radiation_wavelength 0.71073
_diffrn_reflns_av_R_equivalents 0.0382
_diffrn_reflns_av_sigmaI/netI 0.0329
_diffrn_reflns_limit_h_max 10
_diffrn_reflns_limit_h_min -10
_diffrn_reflns_limit_k_max 14
_diffrn_reflns_limit_k_min -14
_diffrn_reflns_limit_l_max 18
_diffrn_reflns_limit_l_min -20
_diffrn_reflns_number 12333
_diffrn_reflns_theta_full 27.48
_diffrn_reflns_theta_max 27.48
_diffrn_reflns_theta_min 3.03
_exptl_absorpt_coefficient_mu 1.725
_exptl_absorpt_correction_type none
_exptl_crystal_colour blue
_exptl_crystal_density_diffrn 1.766
_exptl_crystal_density_method 'not measured'
_exptl_crystal_description block
_exptl_crystal_F_000 692
_exptl_crystal_size_max 0.30
_exptl_crystal_size_mid 0.28
_exptl_crystal_size_min 0.25
_refine_diff_density_max 0.443
_refine_diff_density_min -0.449
_refine_ls_extinction_method none
_refine_ls_goodness_of_fit_ref 1.042
_refine_ls_hydrogen_treatment constr
_refine_ls_matrix_type full
_refine_ls_number_parameters 190
_refine_ls_number_reflns 2955
_refine_ls_number_restraints 7
_refine_ls_restrained_S_all 1.062
_refine_ls_R_factor_all 0.0509
_refine_ls_R_factor_gt 0.0353
_refine_ls_shift/su_max 0.002
_refine_ls_shift/su_mean 0.000
_refine_ls_structure_factor_coef Fsqd
_refine_ls_weighting_details 'calc w=1/[\s^2^(Fo^2^)+(0.0500P)^2^+0.3548P] where P=(Fo^2^+2Fc^2^)/3'
_refine_ls_weighting_scheme calc
_refine_ls_wR_factor_gt 0.0888
_refine_ls_wR_factor_ref 0.0983
_reflns_number_gt 2237
_reflns_number_total 2955
_reflns_threshold_expression I>2sigma(I)
_cod_data_source_file xu5745.cif
_cod_data_source_block I
_cod_original_cell_volume 1292.7(5)
_cod_original_sg_symbol_H-M 'P 21/c'
_cod_database_code 2238824

loop_
_symmetry_equiv_pos_as_xyz
'x, y, z'
'-x, y+1/2, -z+1/2'
'-x, -y, -z'
'x, -y-1/2, z-1/2'

loop_
_atom_site_type_symbol
_atom_site_label
_atom_site_fract_x
_atom_site_fract_y
_atom_site_fract_z
_atom_site_U_iso_or_equiv
_atom_site_adp_type
_atom_site_calc_flag
_atom_site_refinement_flags
_atom_site_occupancy
_atom_site_symmetry_multiplicity
Cu Cu1 0.85476(4) 0.75682(3) 1.00645(2) 0.04079(13) Uani d . 1 1
N N1 0.6302(3) 0.85640(18) 0.93496(14) 0.0382(5) Uani d . 1 1
N N2 0.7092(3) 0.68048(19) 1.05583(16) 0.0432(5) Uani d . 1 1
N N3 1.1760(3) 0.7822(2) 1.16329(17) 0.0455(5) Uani d . 1 1
N N4 0.9216(4) 0.7086(3) 0.8692(2) 0.0665(6) Uani d U 1 1
O O1 1.0825(3) 0.87642(17) 1.14048(15) 0.0557(5) Uani d . 1 1
O O2 1.0982(3) 0.68978(17) 1.10938(14) 0.0517(5) Uani d . 1 1
O O3 1.3353(3) 0.7747(2) 1.23263(17) 0.0651(6) Uani d . 1 1
O O4 0.8432(3) 0.6241(2) 0.88330(17) 0.0742(6) Uani d U 1 1
O O5 0.9581(3) 0.80226(19) 0.92397(15) 0.0522(5) Uani d . 1 1
O O6 0.9683(4) 0.7076(3) 0.8099(2) 0.0924(9) Uani d . 1 1
C C1 0.6062(4) 0.9480(2) 0.87584(19) 0.0459(6) Uani d . 1 1
H H1 0.7007 0.9662 0.8643 0.055 Uiso calc R 1 1
C C2 0.4471(4) 1.0162(3) 0.83155(19) 0.0496(7) Uani d . 1 1
H H2 0.4345 1.0798 0.7912 0.059 Uiso calc R 1 1
C C3 0.3067(4) 0.9886(3) 0.8480(2) 0.0500(7) Uani d . 1 1
H H3 0.1970 1.0328 0.8182 0.060 Uiso calc R 1 1
C C4 0.3301(4) 0.8943(2) 0.90937(19) 0.0438(6) Uani d . 1 1
H H4 0.2369 0.8749 0.9216 0.053 Uiso calc R 1 1
C C5 0.4940(3) 0.8294(2) 0.95232(17) 0.0365(5) Uani d . 1 1
C C6 0.5380(4) 0.7277(2) 1.02006(18) 0.0377(5) Uani d . 1 1
C C7 0.4185(4) 0.6821(3) 1.0464(2) 0.0491(7) Uani d . 1 1
H H7 0.3015 0.7159 1.0222 0.059 Uiso calc R 1 1
C C8 0.4744(5) 0.5857(3) 1.1093(2) 0.0584(8) Uani d . 1 1
H H8 0.3950 0.5538 1.1275 0.070 Uiso calc R 1 1
C C9 0.6479(5) 0.5371(3) 1.1448(2) 0.0634(8) Uani d . 1 1
H H9 0.6870 0.4716 1.1867 0.076 Uiso calc R 1 1
C C10 0.7635(4) 0.5873(3) 1.1170(2) 0.0557(7) Uani d . 1 1
H H10 0.8818 0.5555 1.1414 0.067 Uiso calc R 1 1

loop_
_atom_site_aniso_label
_atom_site_aniso_U_11
_atom_site_aniso_U_22
_atom_site_aniso_U_33
_atom_site_aniso_U_12
_atom_site_aniso_U_13
_atom_site_aniso_U_23
Cu1 0.03299(19) 0.0431(2) 0.0462(2) -0.00251(13) 0.02050(16) -0.00080(13)
N1 0.0358(11) 0.0423(10) 0.0365(11) -0.0015(9) 0.0188(10) 0.0014(9)
N2 0.0410(13) 0.0437(12) 0.0431(12) -0.0026(9) 0.0206(11) 0.0018(10)
N3 0.0402(13) 0.0523(13) 0.0418(13) -0.0059(10) 0.0199(11) -0.0011(10)
N4 0.0721(14) 0.0727(13) 0.0619(12) -0.0265(11) 0.0400(11) -0.0237(11)
O1 0.0553(13) 0.0447(11) 0.0573(12) 0.0011(9) 0.0224(11) -0.0035(9)
O2 0.0386(11) 0.0447(10) 0.0592(12) -0.0014(8) 0.0167(10) -0.0086(9)
O3 0.0428(13) 0.0776(15) 0.0510(13) -0.0054(10) 0.0077(11) 0.0021(11)
O4 0.0794(14) 0.0738(12) 0.0672(12) -0.0313(10) 0.0366(11) -0.0219(10)
O5 0.0488(12) 0.0558(11) 0.0627(13) -0.0111(9) 0.0364(11) -0.0134(10)
O6 0.107(2) 0.119(2) 0.0800(19) -0.0350(19) 0.0689(19) -0.0397(17)
C1 0.0490(16) 0.0491(15) 0.0432(15) -0.0057(12) 0.0266(14) 0.0033(12)
C2 0.0590(18) 0.0460(15) 0.0401(15) 0.0019(13) 0.0234(14) 0.0079(12)
C3 0.0449(16) 0.0477(15) 0.0456(15) 0.0049(12) 0.0152(14) -0.0002(13)
C4 0.0369(14) 0.0487(14) 0.0440(14) -0.0026(11) 0.0198(12) -0.0014(12)
C5 0.0343(13) 0.0420(13) 0.0314(12) -0.0063(10) 0.0158(11) -0.0053(10)
C6 0.0388(14) 0.0393(12) 0.0342(13) -0.0046(10) 0.0185(11) -0.0013(10)
C7 0.0463(16) 0.0550(16) 0.0514(16) -0.0056(13) 0.0293(14) 0.0022(13)
C8 0.070(2) 0.0595(17) 0.0580(19) -0.0072(16) 0.0421(18) 0.0075(15)
C9 0.081(2) 0.0558(17) 0.0531(18) -0.0018(16) 0.0347(18) 0.0170(15)
C10 0.0571(19) 0.0517(16) 0.0519(17) 0.0059(14) 0.0239(15) 0.0120(14)

loop_
_atom_type_symbol
_atom_type_description
_atom_type_scat_dispersion_real
_atom_type_scat_dispersion_imag
_atom_type_scat_source
C C 0.0033 0.0016 'International Tables Vol C Tables 4.2.6.8 and 6.1.1.4'
H H 0.0000 0.0000 'International Tables Vol C Tables 4.2.6.8 and 6.1.1.4'
Cu Cu 0.3201 1.2651 'International Tables Vol C Tables 4.2.6.8 and 6.1.1.4'
N N 0.0061 0.0033 'International Tables Vol C Tables 4.2.6.8 and 6.1.1.4'
O O 0.0106 0.0060 'International Tables Vol C Tables 4.2.6.8 and 6.1.1.4'

loop_
_geom_angle_atom_site_label_1
_geom_angle_atom_site_label_2
_geom_angle_atom_site_label_3
_geom_angle
N1 Cu1 N2 82.47(9)
N1 Cu1 O2 163.34(8)
N2 Cu1 O2 95.09(9)
N1 Cu1 O5 94.96(9)
N2 Cu1 O5 163.31(9)
O2 Cu1 O5 91.92(9)
N1 Cu1 O1 106.76(8)
N2 Cu1 O1 104.35(8)
O2 Cu1 O1 57.74(8)
O5 Cu1 O1 92.20(8)
N1 Cu1 O4 104.21(9)
N2 Cu1 O4 107.43(8)
O2 Cu1 O4 92.26(9)
O5 Cu1 O4 57.07(8)
O1 Cu1 O4 137.86(8)
C1 N1 C5 119.2(2)
C1 N1 Cu1 126.18(17)
C5 N1 Cu1 114.53(16)
C10 N2 C6 119.7(2)
C10 N2 Cu1 126.0(2)
C6 N2 Cu1 114.28(17)
O3 N3 O1 123.4(3)
O3 N3 O2 119.6(2)
O1 N3 O2 116.9(2)
O6 N4 O4 124.3(3)
O6 N4 O5 119.2(3)
O4 N4 O5 116.5(2)
N3 O1 Cu1 83.43(15)
N3 O2 Cu1 101.85(16)
N4 O4 Cu1 83.75(17)
N4 O5 Cu1 102.68(17)
N1 C1 C2 122.5(2)
N1 C1 H1 118.8
C2 C1 H1 118.8
C1 C2 C3 118.7(3)
C1 C2 H2 120.6
C3 C2 H2 120.6
C2 C3 C4 119.4(3)
C2 C3 H3 120.3
C4 C3 H3 120.3
C5 C4 C3 119.2(2)
C5 C4 H4 120.4
C3 C4 H4 120.4
N1 C5 C4 121.0(2)
N1 C5 C6 114.3(2)
C4 C5 C6 124.8(2)
N2 C6 C7 121.0(2)
N2 C6 C5 114.4(2)
C7 C6 C5 124.6(2)
C6 C7 C8 119.3(3)
C6 C7 H7 120.4
C8 C7 H7 120.4
C9 C8 C7 119.6(3)
C9 C8 H8 120.2
C7 C8 H8 120.2
C8 C9 C10 118.8(3)
C8 C9 H9 120.6
C10 C9 H9 120.6
N2 C10 C9 121.6(3)
N2 C10 H10 119.2
C9 C10 H10 119.2

loop_
_geom_bond_atom_site_label_1
_geom_bond_atom_site_label_2
_geom_bond_distance
_geom_bond_publ_flag
Cu1 N1 1.966(2) y
Cu1 N2 1.970(2) y
Cu1 O1 2.411(2) y
Cu1 O2 1.994(2) y
Cu1 O4 2.437(2) y
Cu1 O5 1.9987(19) y
N1 C1 1.338(3) ?
N1 C5 1.350(3) ?
N2 C10 1.337(3) ?
N2 C6 1.351(3) ?
N3 O3 1.223(3) ?
N3 O1 1.247(3) ?
N3 O2 1.285(3) ?
N4 O6 1.210(3) ?
N4 O4 1.236(3) ?
N4 O5 1.296(3) ?
C1 C2 1.373(4) ?
C1 H1 0.9300 ?
C2 C3 1.376(4) ?
C2 H2 0.9300 ?
C3 C4 1.385(4) ?
C3 H3 0.9300 ?
C4 C5 1.383(3) ?
C4 H4 0.9300 ?
C5 C6 1.480(3) ?
C6 C7 1.378(3) ?
C7 C8 1.380(4) ?
C7 H7 0.9300 ?
C8 C9 1.374(4) ?
C8 H8 0.9300 ?
C9 C10 1.386(4) ?
C9 H9 0.9300 ?
C10 H10 0.9300 ?

loop_
_geom_hbond_atom_site_label_D
_geom_hbond_atom_site_label_H
_geom_hbond_atom_site_label_A
_geom_hbond_site_symmetry_A
_geom_hbond_distance_DH
_geom_hbond_distance_HA
_geom_hbond_distance_DA
_geom_hbond_angle_DHA
C1 H1 O1 3_777 0.93 2.56 3.390(3) 149
C4 H4 O5 1_455 0.93 2.50 3.422(3) 169

loop_
_geom_torsion_atom_site_label_1
_geom_torsion_atom_site_label_2
_geom_torsion_atom_site_label_3
_geom_torsion_atom_site_label_4
_geom_torsion
N2 Cu1 N1 C1 178.0(2)
O2 Cu1 N1 C1 95.5(3)
O5 Cu1 N1 C1 -18.6(2)
O1 Cu1 N1 C1 75.2(2)
O4 Cu1 N1 C1 -75.8(2)
N2 Cu1 N1 C5 0.66(17)
O2 Cu1 N1 C5 -81.9(3)
O5 Cu1 N1 C5 164.07(17)
O1 Cu1 N1 C5 -102.12(17)
O4 Cu1 N1 C5 106.82(17)
N1 Cu1 N2 C10 178.3(2)
O2 Cu1 N2 C10 -18.3(2)
O5 Cu1 N2 C10 96.2(4)
O1 Cu1 N2 C10 -76.3(2)
O4 Cu1 N2 C10 75.7(2)
N1 Cu1 N2 C6 0.38(18)
O2 Cu1 N2 C6 163.80(18)
O5 Cu1 N2 C6 -81.7(4)
O1 Cu1 N2 C6 105.83(18)
O4 Cu1 N2 C6 -102.22(18)
O3 N3 O1 Cu1 176.9(2)
O2 N3 O1 Cu1 -2.4(2)
N1 Cu1 O1 N3 174.92(14)
N2 Cu1 O1 N3 88.61(15)
O2 Cu1 O1 N3 1.66(14)
O5 Cu1 O1 N3 -89.22(15)
O4 Cu1 O1 N3 -49.43(19)
O3 N3 O2 Cu1 -176.4(2)
O1 N3 O2 Cu1 3.0(2)
N1 Cu1 O2 N3 -24.7(4)
N2 Cu1 O2 N3 -105.41(15)
O5 Cu1 O2 N3 89.75(15)
O1 Cu1 O2 N3 -1.63(13)
O4 Cu1 O2 N3 146.86(15)
O6 N4 O4 Cu1 179.4(4)
O5 N4 O4 Cu1 0.9(3)
N1 Cu1 O4 N4 86.1(2)
N2 Cu1 O4 N4 172.5(2)
O2 Cu1 O4 N4 -91.5(2)
O5 Cu1 O4 N4 -0.64(19)
O1 Cu1 O4 N4 -50.3(3)
O6 N4 O5 Cu1 -179.7(3)
O4 N4 O5 Cu1 -1.1(3)
N1 Cu1 O5 N4 -103.1(2)
N2 Cu1 O5 N4 -22.8(4)
O2 Cu1 O5 N4 92.1(2)
O1 Cu1 O5 N4 149.85(19)
O4 Cu1 O5 N4 0.62(19)
C5 N1 C1 C2 -0.1(4)
Cu1 N1 C1 C2 -177.4(2)
N1 C1 C2 C3 -0.5(4)
C1 C2 C3 C4 0.8(4)
C2 C3 C4 C5 -0.4(4)
C1 N1 C5 C4 0.5(3)
Cu1 N1 C5 C4 178.04(18)
C1 N1 C5 C6 -179.0(2)
Cu1 N1 C5 C6 -1.5(3)
C3 C4 C5 N1 -0.2(4)
C3 C4 C5 C6 179.3(2)
C10 N2 C6 C7 0.7(4)
Cu1 N2 C6 C7 178.7(2)
C10 N2 C6 C5 -179.3(2)
Cu1 N2 C6 C5 -1.3(3)
N1 C5 C6 N2 1.8(3)
C4 C5 C6 N2 -177.7(2)
N1 C5 C6 C7 -178.2(2)
C4 C5 C6 C7 2.3(4)
N2 C6 C7 C8 -0.9(4)
C5 C6 C7 C8 179.1(3)
C6 C7 C8 C9 0.3(5)
C7 C8 C9 C10 0.6(5)
C6 N2 C10 C9 0.2(4)
Cu1 N2 C10 C9 -177.6(2)
C8 C9 C10 N2 -0.8(5)
